data_4347563
loop_
_publ_author_name
'Stueger, Harald'
'Christopoulos, Viktor'
'Temmel, Andrea'
'Haas, Michael'
'Fischer, Roland'
'Torvisco, Ana'
'Wunnicke, Odo'
'Traut, Stephan'
'Martens, Susanne'

_publ_section_title
;
 Selective Synthesis and Derivatization of Germasilicon Hydrides.
;
_journal_issue 8
_journal_name_full 'Inorganic chemistry'
_journal_page_first 4034
_journal_page_last 4038
_journal_paper_doi 10.1021/acs.inorgchem.6b00349
_journal_volume 55
_journal_year 2016
_chemical_formula_moiety 'C36 H36 Ge2 Si3'
_chemical_formula_sum 'C36 H36 Ge2 Si3'
_chemical_formula_weight 698.10
_space_group_crystal_system monoclinic
_space_group_IT_number 14
_space_group_name_Hall '-P 2ybc'
_space_group_name_H-M_alt 'P 1 21/c 1'
_atom_sites_solution_hydrogens mixed
_audit_creation_method SHELXL-2014/7
_audit_update_record
;
2015-11-17 # Formatted by publCIF

;
_cell_angle_alpha 90
_cell_angle_beta 112.2960(10)
_cell_angle_gamma 90
_cell_formula_units_Z 4
_cell_length_a 20.0813(8)
_cell_length_b 10.3595(4)
_cell_length_c 18.0204(7)
_cell_measurement_reflns_used 9682
_cell_measurement_temperature 100(2)
_cell_measurement_theta_max 33.17
_cell_measurement_theta_min 2.31
_cell_volume 3468.5(2)
_computing_cell_refinement 'Bruker SAINT'
_computing_data_collection 'Bruker APEX2'
_computing_data_reduction 'Bruker SAINT'
_computing_molecular_graphics 'Bruker SHELXTL'
_computing_publication_material 'Bruker SHELXTL'
_computing_structure_refinement 'SHELXL-2014 (Sheldrick 2014)'
_computing_structure_solution 'SHELXS-97 (Sheldrick 2008)'
_diffrn_ambient_temperature 100(2)
_diffrn_measured_fraction_theta_full 0.997
_diffrn_measured_fraction_theta_max 0.996
_diffrn_measurement_device_type 'Bruker APEX-II CCD'
_diffrn_measurement_method '\f and \w scans'
_diffrn_radiation_monochromator 'multilayer monochromator'
_diffrn_radiation_source 'Incoatec microfocus sealed tube'
_diffrn_radiation_type MoK\a
_diffrn_radiation_wavelength 0.71073
_diffrn_reflns_av_R_equivalents 0.0512
_diffrn_reflns_av_unetI/netI 0.0222
_diffrn_reflns_Laue_measured_fraction_full 0.997
_diffrn_reflns_Laue_measured_fraction_max 0.996
_diffrn_reflns_limit_h_max 30
_diffrn_reflns_limit_h_min -30
_diffrn_reflns_limit_k_max 15
_diffrn_reflns_limit_k_min -15
_diffrn_reflns_limit_l_max 27
_diffrn_reflns_limit_l_min -27
_diffrn_reflns_number 145873
_diffrn_reflns_point_group_measured_fraction_full 0.997
_diffrn_reflns_point_group_measured_fraction_max 0.996
_diffrn_reflns_theta_full 25.242
_diffrn_reflns_theta_max 33.229
_diffrn_reflns_theta_min 2.753
_exptl_absorpt_coefficient_mu 1.860
_exptl_absorpt_correction_T_max 0.741
_exptl_absorpt_correction_T_min 0.652
_exptl_absorpt_correction_type multi-scan
_exptl_absorpt_process_details SADABS
_exptl_crystal_colour colourless
_exptl_crystal_density_diffrn 1.337
_exptl_crystal_description block
_exptl_crystal_F_000 1432
_exptl_crystal_size_max 0.200
_exptl_crystal_size_mid 0.150
_exptl_crystal_size_min 0.090
_refine_diff_density_max 0.972
_refine_diff_density_min -0.681
_refine_diff_density_rms 0.085
_refine_ls_extinction_method none
_refine_ls_goodness_of_fit_ref 1.067
_refine_ls_hydrogen_treatment mixed
_refine_ls_matrix_type full
_refine_ls_number_parameters 394
_refine_ls_number_reflns 13256
_refine_ls_number_restraints 0
_refine_ls_restrained_S_all 1.067
_refine_ls_R_factor_all 0.0423
_refine_ls_R_factor_gt 0.0333
_refine_ls_shift/su_max 0.004
_refine_ls_shift/su_mean 0.000
_refine_ls_structure_factor_coef Fsqd
_refine_ls_weighting_details 'w=1/[\s^2^(Fo^2^)+(0.0424P)^2^+1.7348P] where P=(Fo^2^+2Fc^2^)/3'
_refine_ls_weighting_scheme calc
_refine_ls_wR_factor_gt 0.0804
_refine_ls_wR_factor_ref 0.0847
_reflns_Friedel_coverage 0.000
_reflns_number_gt 11380
_reflns_number_total 13256
_reflns_threshold_expression 'I > 2\s(I)'
_cod_data_source_file ic6b00349_si_002.cif
_cod_data_source_block AT491_a_(compound_6)
_cod_original_sg_symbol_H-M 'P 21/c'
_cod_database_code 4347563
_publcif_datablock.id {ba9d41a1-8255-491d-a529-7b9fd332d10e}

_shelx_shelxl_version_number 2014/7
_shelx_space_group_comment
;
The symmetry employed for this shelxl refinement is uniquely defined
by the following loop, which should always be used as a source of
symmetry information in preference to the above space-group names.
They are only intended as comments.
;
_shelx_estimated_absorpt_t_min 0.707
_shelx_estimated_absorpt_t_max 0.850

loop_
_space_group_symop_operation_xyz
'x, y, z'
'-x, y+1/2, -z+1/2'
'-x, -y, -z'
'x, -y-1/2, z-1/2'

loop_
_atom_site_label
_atom_site_type_symbol
_atom_site_fract_x
_atom_site_fract_y
_atom_site_fract_z
_atom_site_U_iso_or_equiv
_atom_site_adp_type
_atom_site_occupancy
_atom_site_site_symmetry_order
_atom_site_calc_flag
_atom_site_refinement_flags_posn
_atom_site_refinement_flags_adp
C1 C 0.83937(8) 0.29476(14) 0.64511(8) 0.0202(2) Uani 1 1 d . .
C2 C 0.81202(9) 0.18634(15) 0.59697(8) 0.0232(3) Uani 1 1 d . .
H2 H 0.7614 0.1752 0.5714 0.028 Uiso 1 1 calc R U
C3 C 0.85826(10) 0.09447(16) 0.58610(9) 0.0293(3) Uani 1 1 d . .
H3 H 0.8391 0.0209 0.5535 0.035 Uiso 1 1 calc R U
C4 C 0.93235(10) 0.11022(19) 0.62282(10) 0.0328(4) Uani 1 1 d . .
H4 H 0.9638 0.0470 0.6159 0.039 Uiso 1 1 calc R U
C5 C 0.96025(9) 0.21839(19) 0.66957(10) 0.0317(3) Uani 1 1 d . .
H5 H 1.0109 0.2303 0.6937 0.038 Uiso 1 1 calc R U
C6 C 0.91422(8) 0.30973(16) 0.68123(9) 0.0256(3) Uani 1 1 d . .
H6 H 0.9338 0.3829 0.7140 0.031 Uiso 1 1 calc R U
C7 C 0.82830(8) 0.48660(13) 0.77203(8) 0.0186(2) Uani 1 1 d . .
C8 C 0.86061(8) 0.39283(15) 0.83107(8) 0.0229(3) Uani 1 1 d . .
H8 H 0.8561 0.3040 0.8168 0.027 Uiso 1 1 calc R U
C9 C 0.89919(9) 0.42898(15) 0.91037(9) 0.0256(3) Uani 1 1 d . .
H9 H 0.9206 0.3649 0.9500 0.031 Uiso 1 1 calc R U
C10 C 0.90631(9) 0.55821(16) 0.93152(8) 0.0247(3) Uani 1 1 d . .
H10 H 0.9331 0.5826 0.9855 0.030 Uiso 1 1 calc R U
C11 C 0.87444(8) 0.65242(15) 0.87406(8) 0.0238(3) Uani 1 1 d . .
H11 H 0.8792 0.7410 0.8887 0.029 Uiso 1 1 calc R U
C12 C 0.83529(8) 0.61632(14) 0.79457(8) 0.0216(3) Uani 1 1 d . .
H12 H 0.8132 0.6808 0.7555 0.026 Uiso 1 1 calc R U
C13 C 0.68566(8) 0.34757(16) 0.65478(8) 0.0241(3) Uani 1 1 d . .
C14 C 0.68320(10) 0.21784(18) 0.67499(10) 0.0326(3) Uani 1 1 d . .
H14 H 0.7260 0.1677 0.6931 0.039 Uiso 1 1 calc R U
C15 C 0.61798(13) 0.1615(2) 0.66859(13) 0.0459(5) Uani 1 1 d . .
H15 H 0.6167 0.0731 0.6820 0.055 Uiso 1 1 calc R U
C16 C 0.55555(13) 0.2334(3) 0.64287(15) 0.0521(6) Uani 1 1 d . .
H16 H 0.5114 0.1944 0.6383 0.062 Uiso 1 1 calc R U
C17 C 0.55718(11) 0.3629(3) 0.62356(15) 0.0476(5) Uani 1 1 d . .
H17 H 0.5143 0.4127 0.6062 0.057 Uiso 1 1 calc R U
C18 C 0.62201(10) 0.41936(19) 0.62971(11) 0.0329(3) Uani 1 1 d . .
H18 H 0.6230 0.5080 0.6167 0.040 Uiso 1 1 calc R U
C19 C 0.80653(8) 0.49879(14) 0.39733(8) 0.0206(2) Uani 1 1 d . .
C20 C 0.87342(8) 0.44961(17) 0.44657(10) 0.0276(3) Uani 1 1 d . .
H20 H 0.8820 0.4273 0.5006 0.033 Uiso 1 1 calc R U
C21 C 0.92783(9) 0.43300(18) 0.41683(12) 0.0354(4) Uani 1 1 d . .
H21 H 0.9733 0.3997 0.4507 0.043 Uiso 1 1 calc R U
C22 C 0.91556(10) 0.4650(2) 0.33796(13) 0.0374(4) Uani 1 1 d . .
H22 H 0.9527 0.4539 0.3181 0.045 Uiso 1 1 calc R U
C23 C 0.84940(11) 0.51316(17) 0.28820(11) 0.0328(4) Uani 1 1 d . .
H23 H 0.8410 0.5345 0.2341 0.039 Uiso 1 1 calc R U
C24 C 0.79525(9) 0.53021(16) 0.31780(9) 0.0248(3) Uani 1 1 d . .
H24 H 0.7499 0.5636 0.2836 0.030 Uiso 1 1 calc R U
C25 C 0.65444(7) 0.62209(14) 0.35438(7) 0.0196(2) Uani 1 1 d . .
C26 C 0.58812(8) 0.57147(16) 0.30444(9) 0.0251(3) Uani 1 1 d . .
H26 H 0.5759 0.4853 0.3122 0.030 Uiso 1 1 calc R U
C27 C 0.53962(9) 0.6459(2) 0.24327(10) 0.0338(4) Uani 1 1 d . .
H27 H 0.4943 0.6109 0.2103 0.041 Uiso 1 1 calc R U
C28 C 0.55734(10) 0.77066(18) 0.23056(10) 0.0343(4) Uani 1 1 d . .
H28 H 0.5247 0.8206 0.1881 0.041 Uiso 1 1 calc R U
C29 C 0.62263(11) 0.82289(17) 0.27966(10) 0.0345(4) Uani 1 1 d . .
H29 H 0.6346 0.9090 0.2713 0.041 Uiso 1 1 calc R U
C30 C 0.67092(10) 0.74891(15) 0.34152(9) 0.0285(3) Uani 1 1 d . .
H30 H 0.7156 0.7854 0.3753 0.034 Uiso 1 1 calc R U
C31 C 0.68621(8) 0.33841(14) 0.42517(8) 0.0215(3) Uani 1 1 d . .
C32 C 0.71586(9) 0.23702(15) 0.39650(9) 0.0274(3) Uani 1 1 d . .
H32 H 0.7536 0.2542 0.3783 0.033 Uiso 1 1 calc R U
C33 C 0.69071(10) 0.11137(17) 0.39433(11) 0.0348(4) Uani 1 1 d . .
H33 H 0.7114 0.0432 0.3750 0.042 Uiso 1 1 calc R U
C34 C 0.63577(11) 0.08597(17) 0.42018(11) 0.0373(4) Uani 1 1 d . .
H34 H 0.6187 0.0001 0.4186 0.045 Uiso 1 1 calc R U
C35 C 0.60496(10) 0.18532(19) 0.44859(10) 0.0348(4) Uani 1 1 d . .
H35 H 0.5671 0.1672 0.4664 0.042 Uiso 1 1 calc R U
C36 C 0.63001(9) 0.31156(16) 0.45082(9) 0.0265(3) Uani 1 1 d . .
H36 H 0.6089 0.3795 0.4698 0.032 Uiso 1 1 calc R U
Ge1 Ge 0.77654(2) 0.42574(2) 0.66231(2) 0.01718(4) Uani 1 1 d . .
Ge2 Ge 0.72580(2) 0.51162(2) 0.43258(2) 0.01661(4) Uani 1 1 d . .
Si1 Si 0.76078(2) 0.59488(4) 0.56668(2) 0.01808(7) Uani 1 1 d . .
Si2 Si 0.68331(3) 0.76088(5) 0.57026(3) 0.03414(11) Uani 1 1 d . .
Si3 Si 0.87304(3) 0.69461(5) 0.60285(3) 0.02804(9) Uani 1 1 d . .
H2A H 0.5980(13) 0.749(2) 0.5173(15) 0.046(7) Uiso 1 1 d . .
H2B H 0.6925(15) 0.783(3) 0.6477(16) 0.061(8) Uiso 1 1 d . .
H3A H 0.8830(13) 0.784(2) 0.6578(14) 0.045(7) Uiso 1 1 d . .
H2C H 0.7028(16) 0.868(3) 0.5369(18) 0.069(9) Uiso 1 1 d . .
H3B H 0.8766(17) 0.754(3) 0.5342(19) 0.080(10) Uiso 1 1 d . .
H3C H 0.9290(14) 0.603(3) 0.6294(16) 0.054(7) Uiso 1 1 d . .

loop_
_atom_site_aniso_label
_atom_site_aniso_U_11
_atom_site_aniso_U_22
_atom_site_aniso_U_33
_atom_site_aniso_U_23
_atom_site_aniso_U_13
_atom_site_aniso_U_12
C1 0.0262(6) 0.0216(6) 0.0129(5) 0.0030(4) 0.0077(5) 0.0041(5)
C2 0.0299(7) 0.0230(6) 0.0163(6) 0.0022(5) 0.0082(5) 0.0035(5)
C3 0.0428(9) 0.0250(7) 0.0210(6) -0.0002(5) 0.0129(6) 0.0085(6)
C4 0.0393(9) 0.0387(9) 0.0230(7) 0.0021(6) 0.0148(6) 0.0163(7)
C5 0.0275(7) 0.0456(10) 0.0217(7) 0.0015(6) 0.0090(6) 0.0104(7)
C6 0.0265(7) 0.0324(8) 0.0176(6) -0.0008(5) 0.0080(5) 0.0033(6)
C7 0.0223(6) 0.0217(6) 0.0123(5) 0.0018(4) 0.0070(4) 0.0022(5)
C8 0.0325(7) 0.0216(6) 0.0137(5) 0.0029(5) 0.0079(5) 0.0017(5)
C9 0.0336(8) 0.0262(7) 0.0146(6) 0.0046(5) 0.0064(5) 0.0043(6)
C10 0.0291(7) 0.0293(7) 0.0129(5) 0.0004(5) 0.0049(5) 0.0030(6)
C11 0.0317(7) 0.0221(6) 0.0163(6) -0.0005(5) 0.0075(5) 0.0026(5)
C12 0.0280(7) 0.0211(6) 0.0145(5) 0.0027(5) 0.0067(5) 0.0046(5)
C13 0.0286(7) 0.0295(7) 0.0171(6) -0.0014(5) 0.0119(5) -0.0031(6)
C14 0.0401(9) 0.0347(9) 0.0255(7) 0.0047(6) 0.0154(7) -0.0063(7)
C15 0.0595(13) 0.0450(11) 0.0436(11) -0.0027(9) 0.0313(10) -0.0213(10)
C16 0.0451(11) 0.0655(15) 0.0603(14) -0.0175(11) 0.0366(11) -0.0251(11)
C17 0.0310(9) 0.0595(14) 0.0614(13) -0.0137(11) 0.0277(9) -0.0059(9)
C18 0.0303(8) 0.0364(9) 0.0378(9) -0.0061(7) 0.0193(7) -0.0011(7)
C19 0.0222(6) 0.0227(6) 0.0160(5) -0.0049(5) 0.0062(5) -0.0019(5)
C20 0.0229(7) 0.0312(8) 0.0247(7) -0.0094(6) 0.0045(5) 0.0019(6)
C21 0.0233(7) 0.0368(9) 0.0439(10) -0.0182(7) 0.0101(7) -0.0009(6)
C22 0.0355(9) 0.0378(9) 0.0494(11) -0.0212(8) 0.0279(8) -0.0113(7)
C23 0.0436(10) 0.0322(8) 0.0316(8) -0.0107(6) 0.0245(7) -0.0098(7)
C24 0.0309(7) 0.0264(7) 0.0195(6) -0.0047(5) 0.0122(5) -0.0038(6)
C25 0.0224(6) 0.0229(6) 0.0118(5) 0.0002(4) 0.0046(4) 0.0044(5)
C26 0.0213(6) 0.0322(8) 0.0197(6) 0.0024(5) 0.0053(5) 0.0022(5)
C27 0.0230(7) 0.0477(10) 0.0244(7) 0.0037(7) 0.0019(6) 0.0084(7)
C28 0.0388(9) 0.0382(9) 0.0202(7) 0.0043(6) 0.0047(6) 0.0197(7)
C29 0.0540(11) 0.0220(7) 0.0202(7) 0.0031(5) 0.0057(7) 0.0097(7)
C30 0.0385(8) 0.0216(7) 0.0176(6) 0.0001(5) 0.0017(6) 0.0008(6)
C31 0.0256(6) 0.0209(6) 0.0127(5) 0.0014(4) 0.0014(5) -0.0009(5)
C32 0.0324(8) 0.0232(7) 0.0223(6) -0.0013(5) 0.0055(6) 0.0019(6)
C33 0.0415(9) 0.0219(7) 0.0300(8) -0.0021(6) 0.0010(7) 0.0009(6)
C34 0.0457(10) 0.0239(8) 0.0272(8) 0.0044(6) -0.0033(7) -0.0090(7)
C35 0.0345(8) 0.0395(9) 0.0234(7) 0.0054(6) 0.0032(6) -0.0130(7)
C36 0.0288(7) 0.0288(7) 0.0184(6) 0.0015(5) 0.0050(5) -0.0048(6)
Ge1 0.02119(7) 0.01932(7) 0.01085(6) 0.00163(4) 0.00587(5) 0.00191(5)
Ge2 0.01951(7) 0.01806(7) 0.01038(6) 0.00055(4) 0.00353(5) 0.00131(5)
Si1 0.02314(17) 0.01876(17) 0.01101(14) 0.00113(12) 0.00497(13) 0.00246(13)
Si2 0.0427(3) 0.0320(2) 0.0259(2) 0.00413(18) 0.01093(19) 0.0175(2)
Si3 0.0339(2) 0.0292(2) 0.02248(19) -0.00509(16) 0.01231(17) -0.00914(17)

loop_
_atom_type_symbol
_atom_type_description
_atom_type_scat_dispersion_real
_atom_type_scat_dispersion_imag
_atom_type_scat_source
C C 0.0033 0.0016 'International Tables Vol C Tables 4.2.6.8 and 6.1.1.4'
H H 0.0000 0.0000 'International Tables Vol C Tables 4.2.6.8 and 6.1.1.4'
Ge Ge 0.1547 1.8001 'International Tables Vol C Tables 4.2.6.8 and 6.1.1.4'
Si Si 0.0817 0.0704 'International Tables Vol C Tables 4.2.6.8 and 6.1.1.4'

loop_
_geom_angle_atom_site_label_1
_geom_angle_atom_site_label_2
_geom_angle_atom_site_label_3
_geom_angle
C2 C1 C6 118.47(14)
C2 C1 Ge1 122.04(11)
C6 C1 Ge1 119.49(11)
C3 C2 C1 120.65(15)
C3 C2 H2 119.7
C1 C2 H2 119.7
C4 C3 C2 120.18(16)
C4 C3 H3 119.9
C2 C3 H3 119.9
C5 C4 C3 119.81(15)
C5 C4 H4 120.1
C3 C4 H4 120.1
C4 C5 C6 120.16(16)
C4 C5 H5 119.9
C6 C5 H5 119.9
C5 C6 C1 120.71(15)
C5 C6 H6 119.6
C1 C6 H6 119.6
C12 C7 C8 118.62(12)
C12 C7 Ge1 124.10(10)
C8 C7 Ge1 117.28(10)
C9 C8 C7 120.55(14)
C9 C8 H8 119.7
C7 C8 H8 119.7
C10 C9 C8 120.08(13)
C10 C9 H9 120.0
C8 C9 H9 120.0
C9 C10 C11 120.24(13)
C9 C10 H10 119.9
C11 C10 H10 119.9
C10 C11 C12 119.76(14)
C10 C11 H11 120.1
C12 C11 H11 120.1
C7 C12 C11 120.74(13)
C7 C12 H12 119.6
C11 C12 H12 119.6
C18 C13 C14 118.52(16)
C18 C13 Ge1 121.17(13)
C14 C13 Ge1 120.32(13)
C15 C14 C13 120.28(19)
C15 C14 H14 119.9
C13 C14 H14 119.9
C16 C15 C14 120.4(2)
C16 C15 H15 119.8
C14 C15 H15 119.8
C15 C16 C17 120.06(19)
C15 C16 H16 120.0
C17 C16 H16 120.0
C16 C17 C18 119.7(2)
C16 C17 H17 120.1
C18 C17 H17 120.1
C17 C18 C13 120.98(19)
C17 C18 H18 119.5
C13 C18 H18 119.5
C20 C19 C24 118.56(14)
C20 C19 Ge2 122.31(11)
C24 C19 Ge2 118.91(11)
C19 C20 C21 120.33(16)
C19 C20 H20 119.8
C21 C20 H20 119.8
C22 C21 C20 120.15(17)
C22 C21 H21 119.9
C20 C21 H21 119.9
C23 C22 C21 120.25(16)
C23 C22 H22 119.9
C21 C22 H22 119.9
C22 C23 C24 119.68(17)
C22 C23 H23 120.2
C24 C23 H23 120.2
C23 C24 C19 121.02(16)
C23 C24 H24 119.5
C19 C24 H24 119.5
C30 C25 C26 118.34(13)
C30 C25 Ge2 121.07(11)
C26 C25 Ge2 120.29(11)
C27 C26 C25 120.74(16)
C27 C26 H26 119.6
C25 C26 H26 119.6
C28 C27 C26 120.12(16)
C28 C27 H27 119.9
C26 C27 H27 119.9
C27 C28 C29 120.04(15)
C27 C28 H28 120.0
C29 C28 H28 120.0
C28 C29 C30 119.89(17)
C28 C29 H29 120.1
C30 C29 H29 120.1
C25 C30 C29 120.85(16)
C25 C30 H30 119.6
C29 C30 H30 119.6
C32 C31 C36 118.81(14)
C32 C31 Ge2 119.82(12)
C36 C31 Ge2 121.33(12)
C33 C32 C31 120.78(17)
C33 C32 H32 119.6
C31 C32 H32 119.6
C34 C33 C32 119.91(17)
C34 C33 H33 120.0
C32 C33 H33 120.0
C33 C34 C35 120.49(16)
C33 C34 H34 119.8
C35 C34 H34 119.8
C34 C35 C36 119.79(17)
C34 C35 H35 120.1
C36 C35 H35 120.1
C35 C36 C31 120.21(16)
C35 C36 H36 119.9
C31 C36 H36 119.9
C13 Ge1 C1 110.07(7)
C13 Ge1 C7 109.14(6)
C1 Ge1 C7 104.85(6)
C13 Ge1 Si1 112.87(5)
C1 Ge1 Si1 108.12(4)
C7 Ge1 Si1 111.49(4)
C31 Ge2 C25 108.77(6)
C31 Ge2 C19 106.40(6)
C25 Ge2 C19 106.08(6)
C31 Ge2 Si1 110.81(4)
C25 Ge2 Si1 111.67(4)
C19 Ge2 Si1 112.84(4)
Si2 Si1 Si3 104.41(3)
Si2 Si1 Ge1 115.25(2)
Si3 Si1 Ge1 105.837(19)
Si2 Si1 Ge2 110.361(19)
Si3 Si1 Ge2 108.772(19)
Ge1 Si1 Ge2 111.671(17)
Si1 Si2 H2A 119.5(9)
Si1 Si2 H2B 108.7(12)
H2A Si2 H2B 108.7(15)
Si1 Si2 H2C 106.1(12)
H2A Si2 H2C 102.5(15)
H2B Si2 H2C 111.2(17)
Si1 Si3 H3A 112.1(10)
Si1 Si3 H3B 108.3(13)
H3A Si3 H3B 107.9(17)
Si1 Si3 H3C 110.8(11)
H3A Si3 H3C 110.2(15)
H3B Si3 H3C 107.2(17)

loop_
_geom_bond_atom_site_label_1
_geom_bond_atom_site_label_2
_geom_bond_distance
C1 C2 1.398(2)
C1 C6 1.402(2)
C1 Ge1 1.9560(14)
C2 C3 1.394(2)
C2 H2 0.9500
C3 C4 1.390(3)
C3 H3 0.9500
C4 C5 1.386(3)
C4 H4 0.9500
C5 C6 1.393(2)
C5 H5 0.9500
C6 H6 0.9500
C7 C12 1.395(2)
C7 C8 1.4046(19)
C7 Ge1 1.9565(13)
C8 C9 1.394(2)
C8 H8 0.9500
C9 C10 1.384(2)
C9 H9 0.9500
C10 C11 1.390(2)
C10 H10 0.9500
C11 C12 1.3984(19)
C11 H11 0.9500
C12 H12 0.9500
C13 C18 1.397(2)
C13 C14 1.398(2)
C13 Ge1 1.9537(15)
C14 C15 1.398(3)
C14 H14 0.9500
C15 C16 1.379(4)
C15 H15 0.9500
C16 C17 1.389(4)
C16 H16 0.9500
C17 C18 1.393(3)
C17 H17 0.9500
C18 H18 0.9500
C19 C20 1.395(2)
C19 C24 1.402(2)
C19 Ge2 1.9572(15)
C20 C21 1.398(2)
C20 H20 0.9500
C21 C22 1.388(3)
C21 H21 0.9500
C22 C23 1.383(3)
C22 H22 0.9500
C23 C24 1.392(2)
C23 H23 0.9500
C24 H24 0.9500
C25 C30 1.395(2)
C25 C26 1.396(2)
C25 Ge2 1.9536(13)
C26 C27 1.394(2)
C26 H26 0.9500
C27 C28 1.382(3)
C27 H27 0.9500
C28 C29 1.384(3)
C28 H28 0.9500
C29 C30 1.396(2)
C29 H29 0.9500
C30 H30 0.9500
C31 C32 1.399(2)
C31 C36 1.400(2)
C31 Ge2 1.9466(15)
C32 C33 1.391(2)
C32 H32 0.9500
C33 C34 1.376(3)
C33 H33 0.9500
C34 C35 1.394(3)
C34 H34 0.9500
C35 C36 1.396(2)
C35 H35 0.9500
C36 H36 0.9500
Ge1 Si1 2.3929(4)
Ge2 Si1 2.4060(4)
Si1 Si2 2.3362(6)
Si1 Si3 2.3365(6)
Si2 H2A 1.62(2)
Si2 H2B 1.36(3)
Si2 H2C 1.39(3)
Si3 H3A 1.31(2)
Si3 H3B 1.41(3)
Si3 H3C 1.41(3)

loop_
_geom_torsion_atom_site_label_1
_geom_torsion_atom_site_label_2
_geom_torsion_atom_site_label_3
_geom_torsion_atom_site_label_4
_geom_torsion
C6 C1 C2 C3 0.9(2)
Ge1 C1 C2 C3 -179.80(11)
C1 C2 C3 C4 -0.4(2)
C2 C3 C4 C5 -0.8(3)
C3 C4 C5 C6 1.4(3)
C4 C5 C6 C1 -1.0(2)
C2 C1 C6 C5 -0.2(2)
Ge1 C1 C6 C5 -179.55(12)
C12 C7 C8 C9 -0.4(2)
Ge1 C7 C8 C9 179.16(12)
C7 C8 C9 C10 -0.4(2)
C8 C9 C10 C11 0.7(2)
C9 C10 C11 C12 -0.2(2)
C8 C7 C12 C11 0.8(2)
Ge1 C7 C12 C11 -178.67(11)
C10 C11 C12 C7 -0.5(2)
C18 C13 C14 C15 1.2(2)
Ge1 C13 C14 C15 -179.16(14)
C13 C14 C15 C16 -0.5(3)
C14 C15 C16 C17 -0.4(3)
C15 C16 C17 C18 0.5(3)
C16 C17 C18 C13 0.3(3)
C14 C13 C18 C17 -1.1(3)
Ge1 C13 C18 C17 179.26(15)
C24 C19 C20 C21 0.3(2)
Ge2 C19 C20 C21 175.07(13)
C19 C20 C21 C22 -0.2(3)
C20 C21 C22 C23 -0.2(3)
C21 C22 C23 C24 0.5(3)
C22 C23 C24 C19 -0.3(2)
C20 C19 C24 C23 -0.1(2)
Ge2 C19 C24 C23 -175.01(12)
C30 C25 C26 C27 0.0(2)
Ge2 C25 C26 C27 -173.74(12)
C25 C26 C27 C28 1.1(3)
C26 C27 C28 C29 -1.4(3)
C27 C28 C29 C30 0.7(3)
C26 C25 C30 C29 -0.7(2)
Ge2 C25 C30 C29 172.97(13)
C28 C29 C30 C25 0.4(3)
C36 C31 C32 C33 -0.8(2)
Ge2 C31 C32 C33 176.87(12)
C31 C32 C33 C34 0.4(2)
C32 C33 C34 C35 0.0(3)
C33 C34 C35 C36 0.0(3)
C34 C35 C36 C31 -0.4(2)
C32 C31 C36 C35 0.8(2)
Ge2 C31 C36 C35 -176.81(11)

loop_
_publcif_info_datablock.id
_publcif_info_datablock.publ_exptl
_publcif_info_datablock.publ_geom
_publcif_info_datablock.structure
{ba9d41a1-8255-491d-a529-7b9fd332d10e} y y y
